data_2224088
loop_
_publ_author_name
'Zhang, Guang-You'
'Chen, Di-Juan'
'Wang, Shu-Hong'
'Yang, Ting'
'Chang, Jian-Guo'

_publ_section_title
<i>N</i>-[(<i>R</i>)-(2-Chlorophenyl)(cyclopentyl)methyl]-<i>N</i>-[(<i>R</i>)-(2-hydroxy-5-methylphenyl)(phenyl)methyl]acetamide
_journal_coeditor_code XU2646
_journal_issue 11
_journal_name_full 'Acta Crystallographica Section E'
_journal_page_first o2948
_journal_paper_doi 10.1107/S1600536809044808
_journal_volume 65
_journal_year 2009
_chemical_formula_iupac 'C28 H30 Cl N O2'
_chemical_formula_moiety 'C28 H30 Cl N O2'
_chemical_formula_sum 'C28 H30 Cl N O2'
_chemical_formula_weight 447.98
_chemical_name_systematic
;
<i>N</i>-[(<i>R</i>)-(2-chlorophenyl)(cyclopentyl)methyl]-
<i>N</i>-[(<i>R</i>)-(2-hydroxy-5-methylphenyl)(phenyl)methyl]acetamide
;
_space_group_IT_number 19
_symmetry_cell_setting orthorhombic
_symmetry_space_group_name_Hall 'P 2ac 2ab'
_symmetry_space_group_name_H-M 'P 21 21 21'
_atom_sites_solution_hydrogens geom
_atom_sites_solution_primary direct
_atom_sites_solution_secondary difmap
_audit_creation_method SHELXL-97
_cell_angle_alpha 90.00
_cell_angle_beta 90.00
_cell_angle_gamma 90.00
_cell_formula_units_Z 4
_cell_length_a 8.8038(8)
_cell_length_b 11.3417(10)
_cell_length_c 25.485(2)
_cell_measurement_reflns_used 2267
_cell_measurement_temperature 298(2)
_cell_measurement_theta_max 19.13
_cell_measurement_theta_min 2.45
_cell_volume 2544.7(4)
_computing_cell_refinement 'SAINT (Bruker, 1999)'
_computing_data_collection 'SMART (Bruker, 1999)'
_computing_data_reduction 'SAINT (Bruker, 1999)'
_computing_molecular_graphics 'SHELXTL (Sheldrick, 2008)'
_computing_publication_material 'SHELXTL (Sheldrick, 2008)'
_computing_structure_refinement 'SHELXTL (Sheldrick, 2008)'
_computing_structure_solution 'SHELXTL (Sheldrick, 2008)'
_diffrn_ambient_temperature 298(2)
_diffrn_measured_fraction_theta_full 0.988
_diffrn_measured_fraction_theta_max 0.988
_diffrn_measurement_device_type 'Bruker SMART CCD area-detector'
_diffrn_measurement_method '\f and \w'
_diffrn_radiation_monochromator graphite
_diffrn_radiation_source 'fine-focus sealed tube'
_diffrn_radiation_type MoK\a
_diffrn_radiation_wavelength 0.71073
_diffrn_reflns_av_R_equivalents 0.0342
_diffrn_reflns_av_sigmaI/netI 0.0386
_diffrn_reflns_limit_h_max 10
_diffrn_reflns_limit_h_min -7
_diffrn_reflns_limit_k_max 13
_diffrn_reflns_limit_k_min -12
_diffrn_reflns_limit_l_max 30
_diffrn_reflns_limit_l_min -26
_diffrn_reflns_number 13334
_diffrn_reflns_theta_full 25.05
_diffrn_reflns_theta_max 25.05
_diffrn_reflns_theta_min 1.97
_diffrn_standards_number 0
_exptl_absorpt_coefficient_mu 0.173
_exptl_absorpt_correction_T_max 0.9795
_exptl_absorpt_correction_T_min 0.9596
_exptl_absorpt_correction_type multi-scan
_exptl_absorpt_process_details '(SADABS; Sheldrick, 1996)'
_exptl_crystal_colour colourless
_exptl_crystal_density_diffrn 1.169
_exptl_crystal_density_method 'not measured'
_exptl_crystal_description block
_exptl_crystal_F_000 952
_exptl_crystal_size_max 0.24
_exptl_crystal_size_mid 0.16
_exptl_crystal_size_min 0.12
_refine_diff_density_max 0.325
_refine_diff_density_min -0.365
_refine_ls_abs_structure_details 'Flack (1983), 1871 Friedel pairs'
_refine_ls_abs_structure_Flack 0.04(16)
_refine_ls_extinction_method none
_refine_ls_goodness_of_fit_ref 1.047
_refine_ls_hydrogen_treatment constr
_refine_ls_matrix_type full
_refine_ls_number_parameters 290
_refine_ls_number_reflns 4452
_refine_ls_number_restraints 0
_refine_ls_restrained_S_all 1.152
_refine_ls_R_factor_all 0.0950
_refine_ls_R_factor_gt 0.0603
_refine_ls_shift/su_max 0.000
_refine_ls_shift/su_mean 0.000
_refine_ls_structure_factor_coef Fsqd
_refine_ls_weighting_details 'calc w=1/[\s^2^(Fo^2^)+(0.1097P)^2^] where P=(Fo^2^+2Fc^2^)/3'
_refine_ls_weighting_scheme calc
_refine_ls_wR_factor_gt 0.1617
_refine_ls_wR_factor_ref 0.1864
_reflns_number_gt 2845
_reflns_number_total 4452
_reflns_threshold_expression I>2\s(I)
_cod_data_source_file xu2646.cif
_cod_data_source_block I
_cod_depositor_comments
;
The following automatic conversions were performed:
'_symmetry_cell_setting' value 'Orthorhombic' changed to 'orthorhombic'
according to '/home/saulius/struct/CIF-dictionaries/cif_core.dic'
dictionary named 'cif_core.dic' version 2.4.1 from 2010-06-29.

Automatic conversion script
Id: cif_fix_enum 1527 2010-12-29 10:47:43Z saulius 

The following automatic conversions were performed:

'_symmetry_cell_setting' value 'Orthorhombic' changed to
'orthorhombic' according to
/home/saulius/struct/CIF-dictionaries/cif_core.dic dictionary named
'cif_core.dic' version 2.4.1 from 2010-06-29.

Automatic conversion script
Id: cif_fix_values 1715 2011-07-08 13:25:40Z adriana 
;
_cod_database_code 2224088
_cod_database_fobs_code 2224088

loop_
_symmetry_equiv_pos_as_xyz
'x, y, z'
'-x+1/2, -y, z+1/2'
'-x, y+1/2, -z+1/2'
'x+1/2, -y+1/2, -z'

loop_
_atom_site_type_symbol
_atom_site_label
_atom_site_fract_x
_atom_site_fract_y
_atom_site_fract_z
_atom_site_U_iso_or_equiv
_atom_site_adp_type
_atom_site_calc_flag
_atom_site_refinement_flags
_atom_site_occupancy
_atom_site_disorder_assembly
_atom_site_disorder_group
Cl Cl1 0.8441(4) 1.17857(19) 0.06402(7) 0.1811(11) Uani d . 1 . .
O O1 0.2924(3) 0.8872(3) 0.12767(13) 0.0864(9) Uani d . 1 . .
H H1 0.2020 0.9041 0.1256 0.130 Uiso calc R 1 . .
O O2 1.0028(3) 0.9464(3) 0.13070(14) 0.0927(10) Uani d . 1 . .
N N1 0.7501(3) 0.9350(2) 0.13768(11) 0.0520(7) Uani d . 1 . .
C C1 0.3627(4) 0.9125(3) 0.08087(15) 0.0626(9) Uani d . 1 . .
C C2 0.5208(3) 0.9060(3) 0.08034(14) 0.0536(9) Uani d . 1 . .
C C3 0.5941(4) 0.9335(3) 0.03418(15) 0.0628(10) Uani d . 1 . .
H H3 0.6996 0.9297 0.0333 0.075 Uiso calc R 1 . .
C C4 0.5179(5) 0.9666(4) -0.01089(15) 0.0746(12) Uani d . 1 . .
C C5 0.3620(6) 0.9721(4) -0.00895(17) 0.0834(13) Uani d . 1 . .
H H5 0.3081 0.9942 -0.0387 0.100 Uiso calc R 1 . .
C C6 0.2852(4) 0.9457(4) 0.03610(19) 0.0769(12) Uani d . 1 . .
H H6 0.1797 0.9501 0.0366 0.092 Uiso calc R 1 . .
C C7 0.6058(8) 0.9962(6) -0.06040(18) 0.125(2) Uani d . 1 . .
H H7A 0.6982 0.9512 -0.0613 0.188 Uiso calc R 1 . .
H H7B 0.6297 1.0788 -0.0607 0.188 Uiso calc R 1 . .
H H7C 0.5453 0.9773 -0.0906 0.188 Uiso calc R 1 . .
C C8 0.6007(3) 0.8750(3) 0.13155(14) 0.0512(8) Uani d . 1 . .
H H8 0.5365 0.9094 0.1590 0.061 Uiso calc R 1 . .
C C9 0.6029(4) 0.7431(4) 0.14369(18) 0.0672(11) Uani d . 1 . .
C C10 0.5359(5) 0.6629(4) 0.1108(3) 0.0967(16) Uani d . 1 . .
H H10 0.4909 0.6891 0.0799 0.116 Uiso calc R 1 . .
C C11 0.5336(7) 0.5430(5) 0.1227(4) 0.127(2) Uani d . 1 . .
H H11 0.4850 0.4906 0.1003 0.152 Uiso calc R 1 . .
C C12 0.6012(8) 0.5029(6) 0.1664(4) 0.135(3) Uani d . 1 . .
H H12 0.6032 0.4224 0.1733 0.162 Uiso calc R 1 . .
C C13 0.6684(7) 0.5812(6) 0.2016(3) 0.121(2) Uani d . 1 . .
H H13 0.7133 0.5534 0.2322 0.146 Uiso calc R 1 . .
C C14 0.6677(5) 0.7034(5) 0.1903(2) 0.0923(14) Uani d . 1 . .
H H14 0.7102 0.7568 0.2139 0.111 Uiso calc R 1 . .
C C15 0.8845(4) 0.8931(4) 0.12091(16) 0.0655(10) Uani d . 1 . .
C C16 0.8935(4) 0.7808(4) 0.0899(2) 0.0860(14) Uani d . 1 . .
H H16A 0.9720 0.7875 0.0639 0.129 Uiso calc R 1 . .
H H16B 0.7979 0.7666 0.0729 0.129 Uiso calc R 1 . .
H H16C 0.9162 0.7163 0.1130 0.129 Uiso calc R 1 . .
C C17 0.7476(4) 1.0531(3) 0.16311(13) 0.0566(8) Uani d . 1 . .
H H17 0.8468 1.0892 0.1564 0.068 Uiso calc R 1 . .
C C18 0.6322(6) 1.1299(4) 0.13737(15) 0.0781(12) Uani d U 1 . .
C C19 0.6669(10) 1.1861(4) 0.0904(2) 0.127(2) Uani d U 1 . .
C C20 0.5516(12) 1.2498(6) 0.0618(3) 0.149(2) Uani d U 1 . .
H H20 0.5730 1.2880 0.0304 0.179 Uiso calc R 1 . .
C C21 0.4125(12) 1.2510(7) 0.0828(4) 0.156(3) Uani d U 1 . .
H H21 0.3363 1.2890 0.0640 0.187 Uiso calc R 1 . .
C C22 0.3740(9) 1.2019(6) 0.1287(4) 0.152(3) Uani d U 1 . .
H H22 0.2755 1.2079 0.1416 0.182 Uiso calc R 1 . .
C C23 0.4846(6) 1.1424(5) 0.1564(3) 0.1053(17) Uani d U 1 . .
H H23 0.4599 1.1095 0.1887 0.126 Uiso calc R 1 . .
C C24 0.7295(5) 1.0460(4) 0.22294(17) 0.0842(12) Uani d U 1 . .
H H24 0.6317 1.0095 0.2316 0.101 Uiso calc R 1 . .
C C25 0.8582(7) 0.9781(6) 0.24986(19) 0.1152(16) Uani d U 1 . .
H H25A 0.8233 0.8997 0.2591 0.138 Uiso calc R 1 . .
H H25B 0.9432 0.9701 0.2259 0.138 Uiso calc R 1 . .
C C26 0.9037(9) 1.0362(7) 0.2938(3) 0.150(2) Uani d U 1 . .
H H26A 1.0137 1.0356 0.2958 0.180 Uiso calc R 1 . .
H H26B 0.8646 0.9959 0.3246 0.180 Uiso calc R 1 . .
C C27 0.8506(8) 1.1554(7) 0.2936(2) 0.1364(19) Uani d U 1 . .
H H27A 0.9355 1.2091 0.2893 0.164 Uiso calc R 1 . .
H H27B 0.8008 1.1733 0.3266 0.164 Uiso calc R 1 . .
C C28 0.7391(7) 1.1699(5) 0.24837(19) 0.1022(14) Uani d U 1 . .
H H28A 0.7759 1.2276 0.2233 0.123 Uiso calc R 1 . .
H H28B 0.6404 1.1948 0.2611 0.123 Uiso calc R 1 . .

loop_
_atom_site_aniso_label
_atom_site_aniso_U_11
_atom_site_aniso_U_22
_atom_site_aniso_U_33
_atom_site_aniso_U_12
_atom_site_aniso_U_13
_atom_site_aniso_U_23
Cl1 0.303(3) 0.1376(15) 0.1031(11) -0.0737(18) 0.0624(16) 0.0110(10)
O1 0.0368(13) 0.119(3) 0.103(2) 0.0043(13) 0.0143(14) 0.021(2)
O2 0.0339(12) 0.114(2) 0.130(3) -0.0049(14) 0.0073(15) -0.034(2)
N1 0.0335(12) 0.0595(17) 0.0629(16) 0.0023(12) -0.0005(13) -0.0064(13)
C1 0.0391(18) 0.074(2) 0.075(2) -0.0015(17) 0.0032(18) 0.0019(19)
C2 0.0383(17) 0.056(2) 0.067(2) -0.0048(14) 0.0028(15) -0.0060(16)
C3 0.053(2) 0.071(2) 0.065(2) -0.0095(17) 0.0037(18) -0.0108(18)
C4 0.080(3) 0.084(3) 0.060(2) -0.031(2) 0.003(2) -0.009(2)
C5 0.091(3) 0.087(3) 0.071(3) -0.012(3) -0.024(3) -0.003(2)
C6 0.049(2) 0.088(3) 0.093(3) -0.0030(19) -0.020(2) -0.005(2)
C7 0.149(5) 0.164(6) 0.063(3) -0.065(4) 0.003(3) 0.010(3)
C8 0.0328(15) 0.057(2) 0.064(2) 0.0000(13) 0.0049(15) 0.0002(16)
C9 0.0408(17) 0.060(2) 0.101(3) -0.0027(16) 0.0080(19) 0.008(2)
C10 0.073(3) 0.066(3) 0.151(5) -0.008(2) 0.007(3) -0.002(3)
C11 0.109(4) 0.060(3) 0.212(7) -0.004(3) 0.001(5) -0.004(4)
C12 0.109(5) 0.074(4) 0.221(8) 0.019(4) 0.044(5) 0.028(5)
C13 0.103(4) 0.103(5) 0.157(6) 0.023(4) 0.021(4) 0.058(5)
C14 0.075(3) 0.093(4) 0.109(3) 0.009(2) 0.010(3) 0.030(3)
C15 0.0380(19) 0.079(3) 0.080(2) 0.0035(18) 0.0028(17) -0.008(2)
C16 0.049(2) 0.093(3) 0.116(3) 0.013(2) 0.022(2) -0.024(3)
C17 0.0516(18) 0.060(2) 0.058(2) 0.0015(18) -0.0008(17) -0.0073(16)
C18 0.113(3) 0.055(2) 0.066(2) 0.020(2) -0.028(2) -0.0157(19)
C19 0.227(6) 0.063(3) 0.091(3) 0.020(4) -0.053(4) -0.011(3)
C20 0.237(7) 0.098(4) 0.111(4) 0.032(5) -0.063(5) -0.011(3)
C21 0.215(7) 0.099(4) 0.153(6) 0.060(5) -0.088(6) -0.031(4)
C22 0.152(5) 0.115(5) 0.187(6) 0.066(4) -0.051(5) -0.060(4)
C23 0.085(3) 0.088(3) 0.143(4) 0.044(3) -0.048(3) -0.046(3)
C24 0.082(3) 0.106(3) 0.065(2) 0.003(2) -0.019(2) -0.016(2)
C25 0.129(4) 0.132(4) 0.084(3) 0.010(3) -0.048(3) -0.006(3)
C26 0.147(4) 0.177(5) 0.126(4) 0.022(4) -0.053(3) -0.028(4)
C27 0.133(4) 0.156(4) 0.120(3) 0.000(4) -0.044(3) -0.042(3)
C28 0.102(3) 0.126(3) 0.078(3) 0.010(3) -0.015(3) -0.037(3)

loop_
_atom_type_symbol
_atom_type_description
_atom_type_scat_dispersion_real
_atom_type_scat_dispersion_imag
_atom_type_scat_source
C C 0.0033 0.0016 'International Tables Vol C Tables 4.2.6.8 and 6.1.1.4'
H H 0.0000 0.0000 'International Tables Vol C Tables 4.2.6.8 and 6.1.1.4'
N N 0.0061 0.0033 'International Tables Vol C Tables 4.2.6.8 and 6.1.1.4'
O O 0.0106 0.0060 'International Tables Vol C Tables 4.2.6.8 and 6.1.1.4'
Cl Cl 0.1484 0.1585 'International Tables Vol C Tables 4.2.6.8 and 6.1.1.4'

loop_
_geom_angle_atom_site_label_1
_geom_angle_atom_site_label_2
_geom_angle_atom_site_label_3
_geom_angle_site_symmetry_1
_geom_angle_site_symmetry_3
_geom_angle
_geom_angle_publ_flag
C1 O1 H1 . . 109.5 ?
C15 N1 C17 . . 118.0(3) ?
C15 N1 C8 . . 125.6(3) ?
C17 N1 C8 . . 116.3(2) ?
O1 C1 C6 . . 123.5(3) ?
O1 C1 C2 . . 116.6(3) ?
C6 C1 C2 . . 119.9(4) ?
C3 C2 C1 . . 117.7(3) ?
C3 C2 C8 . . 124.6(3) ?
C1 C2 C8 . . 117.7(3) ?
C2 C3 C4 . . 122.9(3) ?
C2 C3 H3 . . 118.5 ?
C4 C3 H3 . . 118.5 ?
C5 C4 C3 . . 117.9(4) ?
C5 C4 C7 . . 122.0(4) ?
C3 C4 C7 . . 120.2(4) ?
C6 C5 C4 . . 121.0(4) ?
C6 C5 H5 . . 119.5 ?
C4 C5 H5 . . 119.5 ?
C5 C6 C1 . . 120.6(4) ?
C5 C6 H6 . . 119.7 ?
C1 C6 H6 . . 119.7 ?
C4 C7 H7A . . 109.5 ?
C4 C7 H7B . . 109.5 ?
H7A C7 H7B . . 109.5 ?
C4 C7 H7C . . 109.5 ?
H7A C7 H7C . . 109.5 ?
H7B C7 H7C . . 109.5 ?
N1 C8 C2 . . 113.1(3) ?
N1 C8 C9 . . 114.5(3) ?
C2 C8 C9 . . 113.9(3) ?
N1 C8 H8 . . 104.6 ?
C2 C8 H8 . . 104.6 ?
C9 C8 H8 . . 104.6 ?
C10 C9 C14 . . 118.9(4) ?
C10 C9 C8 . . 121.4(4) ?
C14 C9 C8 . . 119.6(4) ?
C9 C10 C11 . . 121.4(6) ?
C9 C10 H10 . . 119.3 ?
C11 C10 H10 . . 119.3 ?
C12 C11 C10 . . 120.3(7) ?
C12 C11 H11 . . 119.8 ?
C10 C11 H11 . . 119.8 ?
C11 C12 C13 . . 120.4(6) ?
C11 C12 H12 . . 119.8 ?
C13 C12 H12 . . 119.8 ?
C12 C13 C14 . . 119.5(6) ?
C12 C13 H13 . . 120.3 ?
C14 C13 H13 . . 120.3 ?
C9 C14 C13 . . 119.4(6) ?
C9 C14 H14 . . 120.3 ?
C13 C14 H14 . . 120.3 ?
O2 C15 N1 . . 120.4(3) ?
O2 C15 C16 . . 118.6(3) ?
N1 C15 C16 . . 120.9(3) ?
C15 C16 H16A . . 109.5 ?
C15 C16 H16B . . 109.5 ?
H16A C16 H16B . . 109.5 ?
C15 C16 H16C . . 109.5 ?
H16A C16 H16C . . 109.5 ?
H16B C16 H16C . . 109.5 ?
N1 C17 C18 . . 110.2(3) ?
N1 C17 C24 . . 112.8(3) ?
C18 C17 C24 . . 113.4(3) ?
N1 C17 H17 . . 106.7 ?
C18 C17 H17 . . 106.7 ?
C24 C17 H17 . . 106.7 ?
C19 C18 C23 . . 117.2(5) ?
C19 C18 C17 . . 119.8(5) ?
C23 C18 C17 . . 122.8(4) ?
C18 C19 C20 . . 120.6(8) ?
C18 C19 Cl1 . . 121.2(5) ?
C20 C19 Cl1 . . 118.1(6) ?
C21 C20 C19 . . 116.6(8) ?
C21 C20 H20 . . 121.7 ?
C19 C20 H20 . . 121.7 ?
C20 C21 C22 . . 125.2(8) ?
C20 C21 H21 . . 117.4 ?
C22 C21 H21 . . 117.4 ?
C21 C22 C23 . . 118.2(8) ?
C21 C22 H22 . . 120.9 ?
C23 C22 H22 . . 120.9 ?
C22 C23 C18 . . 122.0(7) ?
C22 C23 H23 . . 119.0 ?
C18 C23 H23 . . 119.0 ?
C25 C24 C17 . . 113.2(4) ?
C25 C24 C28 . . 103.2(4) ?
C17 C24 C28 . . 111.2(4) ?
C25 C24 H24 . . 109.7 ?
C17 C24 H24 . . 109.7 ?
C28 C24 H24 . . 109.7 ?
C26 C25 C24 . . 110.1(5) ?
C26 C25 H25A . . 109.6 ?
C24 C25 H25A . . 109.6 ?
C26 C25 H25B . . 109.6 ?
C24 C25 H25B . . 109.6 ?
H25A C25 H25B . . 108.2 ?
C25 C26 C27 . . 111.0(6) ?
C25 C26 H26A . . 109.4 ?
C27 C26 H26A . . 109.4 ?
C25 C26 H26B . . 109.4 ?
C27 C26 H26B . . 109.4 ?
H26A C26 H26B . . 108.0 ?
C26 C27 C28 . . 108.4(5) ?
C26 C27 H27A . . 110.0 ?
C28 C27 H27A . . 110.0 ?
C26 C27 H27B . . 110.0 ?
C28 C27 H27B . . 110.0 ?
H27A C27 H27B . . 108.4 ?
C27 C28 C24 . . 104.7(4) ?
C27 C28 H28A . . 110.8 ?
C24 C28 H28A . . 110.8 ?
C27 C28 H28B . . 110.8 ?
C24 C28 H28B . . 110.8 ?
H28A C28 H28B . . 108.9 ?

loop_
_geom_bond_atom_site_label_1
_geom_bond_atom_site_label_2
_geom_bond_site_symmetry_2
_geom_bond_distance
_geom_bond_publ_flag
Cl1 C19 . 1.701(9) ?
O1 C1 . 1.374(5) ?
O1 H1 . 0.8200 ?
O2 C15 . 1.230(4) ?
N1 C15 . 1.345(4) ?
N1 C17 . 1.488(4) ?
N1 C8 . 1.489(4) ?
C1 C6 . 1.382(6) ?
C1 C2 . 1.394(5) ?
C2 C3 . 1.377(5) ?
C2 C8 . 1.524(5) ?
C3 C4 . 1.382(6) ?
C3 H3 . 0.9300 ?
C4 C5 . 1.374(7) ?
C4 C7 . 1.518(6) ?
C5 C6 . 1.366(6) ?
C5 H5 . 0.9300 ?
C6 H6 . 0.9300 ?
C7 H7A . 0.9600 ?
C7 H7B . 0.9600 ?
C7 H7C . 0.9600 ?
C8 C9 . 1.528(5) ?
C8 H8 . 0.9800 ?
C9 C10 . 1.370(7) ?
C9 C14 . 1.394(6) ?
C10 C11 . 1.393(8) ?
C10 H10 . 0.9300 ?
C11 C12 . 1.343(11) ?
C11 H11 . 0.9300 ?
C12 C13 . 1.394(10) ?
C12 H12 . 0.9300 ?
C13 C14 . 1.415(8) ?
C13 H13 . 0.9300 ?
C14 H14 . 0.9300 ?
C15 C16 . 1.501(6) ?
C16 H16A . 0.9600 ?
C16 H16B . 0.9600 ?
C16 H16C . 0.9600 ?
C17 C18 . 1.490(5) ?
C17 C24 . 1.535(6) ?
C17 H17 . 0.9800 ?
C18 C19 . 1.391(8) ?
C18 C23 . 1.394(7) ?
C19 C20 . 1.443(9) ?
C20 C21 . 1.337(12) ?
C20 H20 . 0.9300 ?
C21 C22 . 1.340(11) ?
C21 H21 . 0.9300 ?
C22 C23 . 1.379(9) ?
C22 H22 . 0.9300 ?
C23 H23 . 0.9300 ?
C24 C25 . 1.532(7) ?
C24 C28 . 1.550(7) ?
C24 H24 . 0.9800 ?
C25 C26 . 1.361(8) ?
C25 H25A . 0.9700 ?
C25 H25B . 0.9700 ?
C26 C27 . 1.430(10) ?
C26 H26A . 0.9700 ?
C26 H26B . 0.9700 ?
C27 C28 . 1.523(8) ?
C27 H27A . 0.9700 ?
C27 H27B . 0.9700 ?
C28 H28A . 0.9700 ?
C28 H28B . 0.9700 ?

loop_
_geom_hbond_atom_site_label_D
_geom_hbond_atom_site_label_H
_geom_hbond_atom_site_label_A
_geom_hbond_site_symmetry_A
_geom_hbond_distance_DH
_geom_hbond_distance_HA
_geom_hbond_distance_DA
_geom_hbond_angle_DHA
O1 H1 O2 1_455 0.82 1.82 2.637(3) 172.1

loop_
_geom_torsion_atom_site_label_1
_geom_torsion_atom_site_label_2
_geom_torsion_atom_site_label_3
_geom_torsion_atom_site_label_4
_geom_torsion_site_symmetry_1
_geom_torsion_site_symmetry_2
_geom_torsion_site_symmetry_3
_geom_torsion_site_symmetry_4
_geom_torsion
_geom_torsion_publ_flag
O1 C1 C2 C3 . . . . -178.6(3) ?
C6 C1 C2 C3 . . . . -0.1(5) ?
O1 C1 C2 C8 . . . . -1.6(5) ?
C6 C1 C2 C8 . . . . 176.9(3) ?
C1 C2 C3 C4 . . . . -0.1(6) ?
C8 C2 C3 C4 . . . . -176.9(3) ?
C2 C3 C4 C5 . . . . 0.1(6) ?
C2 C3 C4 C7 . . . . 179.8(4) ?
C3 C4 C5 C6 . . . . 0.0(7) ?
C7 C4 C5 C6 . . . . -179.7(5) ?
C4 C5 C6 C1 . . . . -0.1(7) ?
O1 C1 C6 C5 . . . . 178.6(4) ?
C2 C1 C6 C5 . . . . 0.2(6) ?
C15 N1 C8 C2 . . . . -89.0(4) ?
C17 N1 C8 C2 . . . . 88.9(3) ?
C15 N1 C8 C9 . . . . 43.7(5) ?
C17 N1 C8 C9 . . . . -138.3(3) ?
C3 C2 C8 N1 . . . . 30.9(5) ?
C1 C2 C8 N1 . . . . -145.9(3) ?
C3 C2 C8 C9 . . . . -102.2(4) ?
C1 C2 C8 C9 . . . . 81.0(4) ?
N1 C8 C9 C10 . . . . -133.2(4) ?
C2 C8 C9 C10 . . . . -0.9(5) ?
N1 C8 C9 C14 . . . . 49.9(5) ?
C2 C8 C9 C14 . . . . -177.7(3) ?
C14 C9 C10 C11 . . . . -1.1(7) ?
C8 C9 C10 C11 . . . . -177.9(4) ?
C9 C10 C11 C12 . . . . -1.7(9) ?
C10 C11 C12 C13 . . . . 2.9(10) ?
C11 C12 C13 C14 . . . . -1.4(10) ?
C10 C9 C14 C13 . . . . 2.6(7) ?
C8 C9 C14 C13 . . . . 179.5(4) ?
C12 C13 C14 C9 . . . . -1.4(8) ?
C17 N1 C15 O2 . . . . 6.4(5) ?
C8 N1 C15 O2 . . . . -175.7(4) ?
C17 N1 C15 C16 . . . . -173.5(4) ?
C8 N1 C15 C16 . . . . 4.4(6) ?
C15 N1 C17 C18 . . . . 127.5(4) ?
C8 N1 C17 C18 . . . . -50.6(4) ?
C15 N1 C17 C24 . . . . -104.7(4) ?
C8 N1 C17 C24 . . . . 77.2(4) ?
N1 C17 C18 C19 . . . . -80.3(5) ?
C24 C17 C18 C19 . . . . 152.2(4) ?
N1 C17 C18 C23 . . . . 95.1(4) ?
C24 C17 C18 C23 . . . . -32.4(5) ?
C23 C18 C19 C20 . . . . -2.8(7) ?
C17 C18 C19 C20 . . . . 172.9(5) ?
C23 C18 C19 Cl1 . . . . 179.0(4) ?
C17 C18 C19 Cl1 . . . . -5.3(6) ?
C18 C19 C20 C21 . . . . -0.2(9) ?
Cl1 C19 C20 C21 . . . . 178.1(6) ?
C19 C20 C21 C22 . . . . 2.6(12) ?
C20 C21 C22 C23 . . . . -1.8(12) ?
C21 C22 C23 C18 . . . . -1.5(9) ?
C19 C18 C23 C22 . . . . 3.7(7) ?
C17 C18 C23 C22 . . . . -171.8(5) ?
N1 C17 C24 C25 . . . . 60.2(5) ?
C18 C17 C24 C25 . . . . -173.7(4) ?
N1 C17 C24 C28 . . . . 175.9(3) ?
C18 C17 C24 C28 . . . . -58.1(5) ?
C17 C24 C25 C26 . . . . 136.6(6) ?
C28 C24 C25 C26 . . . . 16.2(7) ?
C24 C25 C26 C27 . . . . -16.4(10) ?
C25 C26 C27 C28 . . . . 9.3(10) ?
C26 C27 C28 C24 . . . . 1.3(8) ?
C25 C24 C28 C27 . . . . -9.9(6) ?
C17 C24 C28 C27 . . . . -131.6(5) ?

loop_
_cod_related_entry_id
_cod_related_entry_database
_cod_related_entry_code
1 ChemSpider 24743707
